data_7012493
loop_
_publ_author_name
'Dong, Ying'
'Lawrance, Geoffrey A.'
'Lindoy, Leonard F.'
'Turner, Peter'

_publ_section_title
;
 Macrocyclic ligand design. Interaction of a series of successively
 N-benzylated derivatives of 1,4,8,11-tetraazacyclotetradecane (cyclam)
 with copper(ii) and nickel(ii)
;
_journal_issue 8
_journal_name_full 'Dalton Transactions'
_journal_page_first 1567
_journal_paper_doi 10.1039/b211394e
_journal_year 2003
_chemical_formula_sum 'C17.5 H32 Cu N6 O6.5'
_chemical_formula_weight 494.03
_chemical_name_systematic
; 
? 
;
_space_group_IT_number 15
_symmetry_cell_setting monoclinic
_symmetry_Int_Tables_number 15
_symmetry_space_group_name_Hall '-C 2yc'
_symmetry_space_group_name_H-M 'C 1 2/c 1'
_atom_sites_solution_hydrogens geom
_atom_sites_solution_primary direct
_atom_sites_solution_secondary difmap
_audit_creation_method SHELXL-97
_cell_angle_alpha 90.00
_cell_angle_beta 104.095(2)
_cell_angle_gamma 90.00
_cell_formula_units_Z 8
_cell_length_a 16.0210(17)
_cell_length_b 19.181(2)
_cell_length_c 15.6723(16)
_cell_measurement_reflns_used 991
_cell_measurement_temperature 294(2)
_cell_measurement_theta_max 22.032
_cell_measurement_theta_min 2.345
_cell_volume 4671.1(8)
_computing_cell_refinement 'SAINT (Bruker,1995)'
_computing_data_collection 'SMART (Bruker,1995)'
_computing_data_reduction 'SAINT and XPREP (Bruker 1995)'
_computing_molecular_graphics 'teXsan for Windows (MSC, 1997)'
_computing_structure_refinement 'SHELXL-97 (Sheldrick, 1997)'
_computing_structure_solution 'SIR97 (Altomare, et. al. 1997)'
_diffrn_ambient_temperature 294(2)
_diffrn_measured_fraction_theta_full 0.958
_diffrn_measured_fraction_theta_max 0.958
_diffrn_measurement_device_type 'Bruker SMART 1000 CCD'
_diffrn_measurement_method \w
_diffrn_radiation_monochromator graphite
_diffrn_radiation_source 'sealed tube'
_diffrn_radiation_type MoK\a
_diffrn_radiation_wavelength 0.71073
_diffrn_reflns_av_R_equivalents 0.0412
_diffrn_reflns_av_sigmaI/netI 0.0380
_diffrn_reflns_limit_h_max 20
_diffrn_reflns_limit_h_min -20
_diffrn_reflns_limit_k_max 24
_diffrn_reflns_limit_k_min -25
_diffrn_reflns_limit_l_max 20
_diffrn_reflns_limit_l_min -20
_diffrn_reflns_number 24546
_diffrn_reflns_theta_full 28.29
_diffrn_reflns_theta_max 28.29
_diffrn_reflns_theta_min 1.69
_diffrn_standards_decay_% 0.29
_diffrn_standards_number 109
_exptl_absorpt_coefficient_mu 0.981
_exptl_absorpt_correction_T_max 0.914
_exptl_absorpt_correction_T_min 0.732
_exptl_absorpt_correction_type 'numerical and empirical'
_exptl_absorpt_process_details
;
Gaussian (XPREP, Bruker 1995) and SADABS (Sheldrick, 1996)
;
_exptl_crystal_colour red
_exptl_crystal_density_diffrn 1.405
_exptl_crystal_density_method 'not measured'
_exptl_crystal_description prism
_exptl_crystal_F_000 2080
_exptl_crystal_size_max 0.370
_exptl_crystal_size_mid 0.247
_exptl_crystal_size_min 0.094
_refine_diff_density_max 0.707
_refine_diff_density_min -0.596
_refine_diff_density_rms 0.091
_refine_ls_extinction_method none
_refine_ls_goodness_of_fit_ref 1.235
_refine_ls_hydrogen_treatment mixed
_refine_ls_matrix_type full
_refine_ls_number_parameters 280
_refine_ls_number_reflns 5563
_refine_ls_number_restraints 1
_refine_ls_restrained_S_all 1.239
_refine_ls_R_factor_all 0.1410
_refine_ls_R_factor_gt 0.0672
_refine_ls_shift/su_max 0.001
_refine_ls_shift/su_mean 0.000
_refine_ls_structure_factor_coef Fsqd
_refine_ls_weighting_details 'calc w=1/[\s^2^(Fo^2^)+(0.07P)^2^+10.0P] where P=(Fo^2^+2Fc^2^)/3'
_refine_ls_weighting_scheme calc
_refine_ls_wR_factor_gt 0.1784
_refine_ls_wR_factor_ref 0.2226
_reflns_number_gt 2672
_reflns_number_total 5563
_reflns_threshold_expression >2sigma(I)
_cod_data_source_file b211394e.txt
_cod_data_source_block lfl24
_cod_original_sg_symbol_H-M 'C 2/c      '
_cod_original_formula_sum 'C17.50 H32 Cu N6 O6.50'
_cod_database_code 7012493

loop_
_symmetry_equiv_pos_as_xyz
'x, y, z'
'-x, y, -z+1/2'
'x+1/2, y+1/2, z'
'-x+1/2, y+1/2, -z+1/2'
'-x, -y, -z'
'x, -y, z-1/2'
'-x+1/2, -y+1/2, -z'
'x+1/2, -y+1/2, z-1/2'

loop_
_atom_site_label
_atom_site_type_symbol
_atom_site_fract_x
_atom_site_fract_y
_atom_site_fract_z
_atom_site_U_iso_or_equiv
_atom_site_adp_type
_atom_site_occupancy
_atom_site_symmetry_multiplicity
_atom_site_calc_flag
_atom_site_refinement_flags
_atom_site_disorder_assembly
_atom_site_disorder_group
Cu1 Cu 0.75417(4) 0.49854(3) 0.51582(4) 0.0609(2) Uani 1 1 d . . .
N1 N 0.7729(3) 0.6011(2) 0.4858(3) 0.0591(10) Uani 1 1 d . . .
N2 N 0.6472(3) 0.4885(2) 0.4197(3) 0.0716(13) Uani 1 1 d . . .
H2 H 0.6639 0.4852 0.3683 0.086 Uiso 1 1 calc R . .
N3 N 0.7383(3) 0.3966(2) 0.5423(3) 0.0798(14) Uani 1 1 d . . .
H3 H 0.7096 0.3967 0.5858 0.096 Uiso 1 1 calc R . .
N4 N 0.8607(3) 0.5089(3) 0.6140(3) 0.0782(14) Uani 1 1 d . . .
H4 H 0.8423 0.5133 0.6643 0.094 Uiso 1 1 calc R . .
C1 C 0.6940(4) 0.6429(3) 0.4663(4) 0.0782(17) Uani 1 1 d . . .
H1A H 0.7081 0.6899 0.4520 0.094 Uiso 1 1 calc R . .
H1B H 0.6723 0.6454 0.5189 0.094 Uiso 1 1 calc R . .
C2 C 0.6232(4) 0.6148(4) 0.3911(4) 0.0854(18) Uani 1 1 d . . .
H2A H 0.5778 0.6493 0.3764 0.103 Uiso 1 1 calc R . .
H2B H 0.6465 0.6089 0.3399 0.103 Uiso 1 1 calc R . .
C3 C 0.5843(4) 0.5468(4) 0.4091(4) 0.0863(18) Uani 1 1 d . . .
H3A H 0.5638 0.5511 0.4623 0.104 Uiso 1 1 calc R . .
H3B H 0.5352 0.5362 0.3609 0.104 Uiso 1 1 calc R . .
C4 C 0.6083(5) 0.4204(4) 0.4335(5) 0.095(2) Uani 1 1 d . . .
H4A H 0.5706 0.4047 0.3788 0.114 Uiso 1 1 calc R . .
H4B H 0.5742 0.4257 0.4765 0.114 Uiso 1 1 calc R . .
C5 C 0.6775(5) 0.3681(4) 0.4652(5) 0.096(2) Uani 1 1 d . . .
H5A H 0.6530 0.3251 0.4805 0.115 Uiso 1 1 calc R . .
H5B H 0.7069 0.3581 0.4192 0.115 Uiso 1 1 calc R . .
C6 C 0.8144(5) 0.3516(3) 0.5754(5) 0.095(2) Uani 1 1 d . . .
H6A H 0.8421 0.3427 0.5278 0.114 Uiso 1 1 calc R . .
H6B H 0.7955 0.3072 0.5936 0.114 Uiso 1 1 calc R . .
C7 C 0.8787(5) 0.3832(4) 0.6511(5) 0.104(2) Uani 1 1 d . . .
H7A H 0.9231 0.3491 0.6740 0.125 Uiso 1 1 calc R . .
H7B H 0.8501 0.3939 0.6975 0.125 Uiso 1 1 calc R . .
C8 C 0.9210(4) 0.4491(4) 0.6284(4) 0.096(2) Uani 1 1 d . . .
H8A H 0.9706 0.4601 0.6759 0.115 Uiso 1 1 calc R . .
H8B H 0.9411 0.4412 0.5756 0.115 Uiso 1 1 calc R . .
C9 C 0.9019(5) 0.5750(4) 0.6024(4) 0.092(2) Uani 1 1 d . . .
H9A H 0.9378 0.5692 0.5611 0.110 Uiso 1 1 calc R . .
H9B H 0.9381 0.5905 0.6581 0.110 Uiso 1 1 calc R . .
C10 C 0.8332(5) 0.6278(3) 0.5681(4) 0.0840(18) Uani 1 1 d . . .
H10A H 0.8592 0.6711 0.5557 0.101 Uiso 1 1 calc R . .
H10B H 0.8014 0.6370 0.6123 0.101 Uiso 1 1 calc R . .
C11 C 0.8160(4) 0.6012(3) 0.4104(3) 0.0651(13) Uani 1 1 d . . .
H11A H 0.7762 0.5815 0.3594 0.078 Uiso 1 1 calc R . .
H11B H 0.8655 0.5705 0.4255 0.078 Uiso 1 1 calc R . .
C12 C 0.8459(4) 0.6715(3) 0.3846(4) 0.0688(14) Uani 1 1 d . . .
C13 C 0.7942(5) 0.7120(3) 0.3220(4) 0.0832(17) Uani 1 1 d . . .
H13 H 0.7383 0.6977 0.2963 0.100 Uiso 1 1 calc R . .
C14 C 0.8251(6) 0.7759(4) 0.2959(5) 0.097(2) Uani 1 1 d . . .
H14 H 0.7898 0.8029 0.2524 0.117 Uiso 1 1 calc R . .
C15 C 0.9049(6) 0.7974(4) 0.3336(7) 0.107(2) Uani 1 1 d . . .
H15 H 0.9247 0.8396 0.3170 0.128 Uiso 1 1 calc R . .
C16 C 0.9576(6) 0.7573(4) 0.3968(7) 0.122(3) Uani 1 1 d . . .
H16 H 1.0128 0.7727 0.4237 0.147 Uiso 1 1 calc R . .
C17 C 0.9290(5) 0.6945(3) 0.4203(5) 0.098(2) Uani 1 1 d . . .
H17 H 0.9663 0.6666 0.4611 0.118 Uiso 1 1 calc R . .
O1 O 0.8550(5) 0.4362(3) 0.4137(4) 0.137(2) Uani 1 1 d . . .
O2 O 0.8602(8) 0.3842(5) 0.2954(7) 0.250(5) Uani 1 1 d . . .
O3 O 0.8691(10) 0.4824(5) 0.2982(6) 0.270(7) Uani 1 1 d . . .
N5 N 0.8578(5) 0.4318(4) 0.3415(5) 0.111(2) Uani 1 1 d . . .
O4 O 0.6615(3) 0.5331(3) 0.6141(3) 0.1013(15) Uani 1 1 d . . .
O5 O 0.6163(4) 0.5348(3) 0.7313(3) 0.131(2) Uani 1 1 d . . .
O6 O 0.6706(5) 0.4445(4) 0.6941(4) 0.143(2) Uani 1 1 d . . .
N6 N 0.6550(4) 0.5077(3) 0.6832(4) 0.0883(16) Uani 1 1 d . . .
O7 O 0.8715(10) 0.2618(8) 0.3987(10) 0.166(5) Uiso 0.50 1 d PD . .
H7O H 0.8613 0.3007 0.3768 0.249 Uiso 0.50 1 calc PR . .
C18 C 0.9236(12) 0.2253(10) 0.3547(12) 0.134(6) Uiso 0.50 1 d PD . .
H18A H 0.9255 0.2496 0.3016 0.202 Uiso 0.50 1 calc PR . .
H18B H 0.9006 0.1794 0.3403 0.202 Uiso 0.50 1 calc PR . .
H18C H 0.9808 0.2218 0.3918 0.202 Uiso 0.50 1 calc PR . .

loop_
_atom_site_aniso_label
_atom_site_aniso_U_11
_atom_site_aniso_U_22
_atom_site_aniso_U_33
_atom_site_aniso_U_23
_atom_site_aniso_U_13
_atom_site_aniso_U_12
Cu1 0.0756(4) 0.0596(4) 0.0468(3) -0.0010(3) 0.0138(3) -0.0074(3)
N1 0.078(3) 0.055(2) 0.047(2) -0.0060(18) 0.022(2) -0.005(2)
N2 0.074(3) 0.090(3) 0.054(3) -0.007(2) 0.023(2) -0.020(3)
N3 0.114(4) 0.070(3) 0.065(3) 0.003(2) 0.041(3) -0.009(3)
N4 0.093(3) 0.091(4) 0.046(2) 0.001(2) 0.008(2) -0.004(3)
C1 0.101(5) 0.073(4) 0.074(4) 0.000(3) 0.047(4) 0.010(3)
C2 0.080(4) 0.102(5) 0.076(4) 0.014(4) 0.024(3) 0.021(4)
C3 0.067(4) 0.117(6) 0.076(4) 0.002(4) 0.020(3) 0.001(4)
C4 0.104(5) 0.102(5) 0.081(4) -0.006(4) 0.025(4) -0.045(4)
C5 0.124(6) 0.078(4) 0.091(5) -0.019(4) 0.036(4) -0.033(4)
C6 0.130(6) 0.068(4) 0.096(5) 0.010(4) 0.044(5) 0.014(4)
C7 0.136(6) 0.101(5) 0.080(5) 0.029(4) 0.038(5) 0.036(5)
C8 0.095(5) 0.120(6) 0.068(4) 0.017(4) 0.013(3) 0.018(4)
C9 0.102(5) 0.098(5) 0.067(4) -0.005(3) 0.004(3) -0.031(4)
C10 0.115(5) 0.077(4) 0.060(4) -0.020(3) 0.022(3) -0.027(4)
C11 0.083(4) 0.060(3) 0.057(3) -0.007(2) 0.027(3) -0.002(3)
C12 0.083(4) 0.061(3) 0.071(4) -0.006(3) 0.035(3) 0.001(3)
C13 0.109(5) 0.079(4) 0.070(4) 0.001(3) 0.037(4) -0.005(4)
C14 0.138(7) 0.079(4) 0.087(5) 0.016(4) 0.052(5) 0.014(5)
C15 0.124(7) 0.070(4) 0.145(7) 0.000(5) 0.068(6) -0.013(5)
C16 0.110(6) 0.098(6) 0.167(9) 0.008(6) 0.047(6) -0.023(5)
C17 0.084(5) 0.076(4) 0.138(6) 0.008(4) 0.032(4) -0.009(4)
O1 0.220(7) 0.120(4) 0.092(4) 0.013(3) 0.076(4) -0.003(4)
O2 0.375(15) 0.177(9) 0.194(10) -0.040(7) 0.062(10) -0.028(9)
O3 0.55(2) 0.155(8) 0.147(8) 0.006(6) 0.169(11) 0.014(10)
N5 0.152(6) 0.088(5) 0.093(5) -0.016(4) 0.029(4) -0.013(4)
O4 0.153(4) 0.103(3) 0.066(3) 0.014(2) 0.060(3) 0.020(3)
O5 0.206(6) 0.130(4) 0.080(3) 0.016(3) 0.082(4) 0.039(4)
O6 0.201(6) 0.134(5) 0.119(5) 0.037(4) 0.087(5) 0.043(5)
N6 0.120(4) 0.088(4) 0.067(3) 0.016(3) 0.042(3) 0.015(3)

loop_
_atom_type_symbol
_atom_type_description
_atom_type_scat_dispersion_real
_atom_type_scat_dispersion_imag
_atom_type_scat_source
C C 0.0033 0.0016 'International Tables Vol C Tables 4.2.6.8 and 6.1.1.4'
H H 0.0000 0.0000 'International Tables Vol C Tables 4.2.6.8 and 6.1.1.4'
Cu Cu 0.3201 1.2651 'International Tables Vol C Tables 4.2.6.8 and 6.1.1.4'
N N 0.0061 0.0033 'International Tables Vol C Tables 4.2.6.8 and 6.1.1.4'
O O 0.0106 0.0060 'International Tables Vol C Tables 4.2.6.8 and 6.1.1.4'

loop_
_geom_angle_atom_site_label_1
_geom_angle_atom_site_label_2
_geom_angle_atom_site_label_3
_geom_angle
_geom_angle_site_symmetry_1
_geom_angle_site_symmetry_3
_geom_angle_publ_flag
N2 Cu1 N4 179.07(19) . . ?
N2 Cu1 N3 86.2(2) . . ?
N4 Cu1 N3 93.6(2) . . ?
N2 Cu1 N1 93.77(18) . . ?
N4 Cu1 N1 86.40(18) . . ?
N3 Cu1 N1 177.93(17) . . ?
N2 Cu1 O4 87.74(18) . . ?
N4 Cu1 O4 91.34(19) . . ?
N3 Cu1 O4 90.37(18) . . ?
N1 Cu1 O4 91.70(16) . . ?
N2 Cu1 O1 92.1(2) . . ?
N4 Cu1 O1 88.8(2) . . ?
N3 Cu1 O1 79.88(18) . . ?
N1 Cu1 O1 98.05(16) . . ?
O4 Cu1 O1 170.24(16) . . ?
C1 N1 C10 109.5(5) . . ?
C1 N1 C11 111.9(4) . . ?
C10 N1 C11 110.6(4) . . ?
C1 N1 Cu1 113.8(3) . . ?
C10 N1 Cu1 103.2(3) . . ?
C11 N1 Cu1 107.5(3) . . ?
C4 N2 C3 112.3(5) . . ?
C4 N2 Cu1 106.7(4) . . ?
C3 N2 Cu1 116.5(4) . . ?
C4 N2 H2 106.9 . . ?
C3 N2 H2 106.9 . . ?
Cu1 N2 H2 106.9 . . ?
C5 N3 C6 113.4(6) . . ?
C5 N3 Cu1 106.4(4) . . ?
C6 N3 Cu1 120.0(4) . . ?
C5 N3 H3 105.3 . . ?
C6 N3 H3 105.3 . . ?
Cu1 N3 H3 105.3 . . ?
C9 N4 C8 113.2(6) . . ?
C9 N4 Cu1 108.4(4) . . ?
C8 N4 Cu1 116.2(4) . . ?
C9 N4 H4 106.1 . . ?
C8 N4 H4 106.1 . . ?
Cu1 N4 H4 106.1 . . ?
N1 C1 C2 114.2(5) . . ?
N1 C1 H1A 108.7 . . ?
C2 C1 H1A 108.7 . . ?
N1 C1 H1B 108.7 . . ?
C2 C1 H1B 108.7 . . ?
H1A C1 H1B 107.6 . . ?
C3 C2 C1 115.3(5) . . ?
C3 C2 H2A 108.5 . . ?
C1 C2 H2A 108.5 . . ?
C3 C2 H2B 108.5 . . ?
C1 C2 H2B 108.5 . . ?
H2A C2 H2B 107.5 . . ?
N2 C3 C2 111.9(5) . . ?
N2 C3 H3A 109.2 . . ?
C2 C3 H3A 109.2 . . ?
N2 C3 H3B 109.2 . . ?
C2 C3 H3B 109.2 . . ?
H3A C3 H3B 107.9 . . ?
N2 C4 C5 109.6(5) . . ?
N2 C4 H4A 109.7 . . ?
C5 C4 H4A 109.7 . . ?
N2 C4 H4B 109.7 . . ?
C5 C4 H4B 109.7 . . ?
H4A C4 H4B 108.2 . . ?
N3 C5 C4 108.4(5) . . ?
N3 C5 H5A 110.0 . . ?
C4 C5 H5A 110.0 . . ?
N3 C5 H5B 110.0 . . ?
C4 C5 H5B 110.0 . . ?
H5A C5 H5B 108.4 . . ?
N3 C6 C7 112.9(5) . . ?
N3 C6 H6A 109.0 . . ?
C7 C6 H6A 109.0 . . ?
N3 C6 H6B 109.0 . . ?
C7 C6 H6B 109.0 . . ?
H6A C6 H6B 107.8 . . ?
C6 C7 C8 114.3(6) . . ?
C6 C7 H7A 108.7 . . ?
C8 C7 H7A 108.7 . . ?
C6 C7 H7B 108.7 . . ?
C8 C7 H7B 108.7 . . ?
H7A C7 H7B 107.6 . . ?
N4 C8 C7 111.7(6) . . ?
N4 C8 H8A 109.3 . . ?
C7 C8 H8A 109.3 . . ?
N4 C8 H8B 109.3 . . ?
C7 C8 H8B 109.3 . . ?
H8A C8 H8B 108.0 . . ?
N4 C9 C10 108.4(5) . . ?
N4 C9 H9A 110.0 . . ?
C10 C9 H9A 110.0 . . ?
N4 C9 H9B 110.0 . . ?
C10 C9 H9B 110.0 . . ?
H9A C9 H9B 108.4 . . ?
C9 C10 N1 109.9(5) . . ?
C9 C10 H10A 109.7 . . ?
N1 C10 H10A 109.7 . . ?
C9 C10 H10B 109.7 . . ?
N1 C10 H10B 109.7 . . ?
H10A C10 H10B 108.2 . . ?
N1 C11 C12 116.4(4) . . ?
N1 C11 H11A 108.2 . . ?
C12 C11 H11A 108.2 . . ?
N1 C11 H11B 108.2 . . ?
C12 C11 H11B 108.2 . . ?
H11A C11 H11B 107.3 . . ?
C13 C12 C17 117.7(6) . . ?
C13 C12 C11 121.6(6) . . ?
C17 C12 C11 120.6(6) . . ?
C12 C13 C14 120.5(7) . . ?
C12 C13 H13 119.7 . . ?
C14 C13 H13 119.7 . . ?
C15 C14 C13 120.1(7) . . ?
C15 C14 H14 120.0 . . ?
C13 C14 H14 120.0 . . ?
C14 C15 C16 120.2(7) . . ?
C14 C15 H15 119.9 . . ?
C16 C15 H15 119.9 . . ?
C15 C16 C17 120.0(8) . . ?
C15 C16 H16 120.0 . . ?
C17 C16 H16 120.0 . . ?
C16 C17 C12 121.5(7) . . ?
C16 C17 H17 119.2 . . ?
C12 C17 H17 119.2 . . ?
N5 O1 Cu1 139.6(6) . . ?
O1 N5 O2 133.0(10) . . ?
O1 N5 O3 122.5(8) . . ?
O2 N5 O3 104.1(10) . . ?
N6 O4 Cu1 129.9(4) . . ?
O5 N6 O4 123.7(6) . . ?
O5 N6 O6 116.9(6) . . ?
O4 N6 O6 117.2(6) . . ?
C18 O7 H7O 109.5 . . ?
O7 C18 H18A 109.5 . . ?
O7 C18 H18B 109.5 . . ?
H18A C18 H18B 109.5 . . ?
O7 C18 H18C 109.5 . . ?
H18A C18 H18C 109.5 . . ?
H18B C18 H18C 109.5 . . ?

loop_
_geom_bond_atom_site_label_1
_geom_bond_atom_site_label_2
_geom_bond_distance
_geom_bond_site_symmetry_2
_geom_bond_publ_flag
Cu1 N2 1.997(5) . ?
Cu1 N4 2.010(5) . ?
Cu1 N3 2.027(5) . ?
Cu1 N1 2.061(4) . ?
Cu1 O4 2.476(4) . ?
Cu1 O1 2.804(6) . ?
N1 C1 1.465(7) . ?
N1 C10 1.501(7) . ?
N1 C11 1.505(6) . ?
N2 C4 1.485(7) . ?
N2 C3 1.487(8) . ?
N2 H2 0.9100 . ?
N3 C5 1.462(8) . ?
N3 C6 1.481(8) . ?
N3 H3 0.9100 . ?
N4 C9 1.462(7) . ?
N4 C8 1.480(8) . ?
N4 H4 0.9100 . ?
C1 C2 1.522(9) . ?
C1 H1A 0.9700 . ?
C1 H1B 0.9700 . ?
C2 C3 1.502(9) . ?
C2 H2A 0.9700 . ?
C2 H2B 0.9700 . ?
C3 H3A 0.9700 . ?
C3 H3B 0.9700 . ?
C4 C5 1.489(10) . ?
C4 H4A 0.9700 . ?
C4 H4B 0.9700 . ?
C5 H5A 0.9700 . ?
C5 H5B 0.9700 . ?
C6 C7 1.498(10) . ?
C6 H6A 0.9700 . ?
C6 H6B 0.9700 . ?
C7 C8 1.515(10) . ?
C7 H7A 0.9700 . ?
C7 H7B 0.9700 . ?
C8 H8A 0.9700 . ?
C8 H8B 0.9700 . ?
C9 C10 1.496(9) . ?
C9 H9A 0.9700 . ?
C9 H9B 0.9700 . ?
C10 H10A 0.9700 . ?
C10 H10B 0.9700 . ?
C11 C12 1.519(7) . ?
C11 H11A 0.9700 . ?
C11 H11B 0.9700 . ?
C12 C13 1.362(8) . ?
C12 C17 1.386(8) . ?
C13 C14 1.419(9) . ?
C13 H13 0.9300 . ?
C14 C15 1.336(11) . ?
C14 H14 0.9300 . ?
C15 C16 1.370(12) . ?
C15 H15 0.9300 . ?
C16 C17 1.371(9) . ?
C16 H16 0.9300 . ?
C17 H17 0.9300 . ?
O1 N5 1.146(8) . ?
O2 N5 1.172(10) . ?
O3 N5 1.222(10) . ?
O4 N6 1.214(6) . ?
O5 N6 1.205(7) . ?
O6 N6 1.241(7) . ?
O7 C18 1.394(15) . ?
O7 H7O 0.8200 . ?
C18 H18A 0.9600 . ?
C18 H18B 0.9600 . ?
C18 H18C 0.9600 . ?

loop_
_geom_hbond_atom_site_label_D
_geom_hbond_atom_site_label_H
_geom_hbond_atom_site_label_A
_geom_hbond_distance_DH
_geom_hbond_distance_HA
_geom_hbond_distance_DA
_geom_hbond_angle_DHA
_geom_hbond_site_symmetry_A
O7 H7O O2 0.82 2.05 2.832(18) 160.5 .
O7 H7O N5 0.82 2.57 3.375(17) 166.0 .
N2 H2 O5 0.91 2.13 2.907(7) 142.6 6_565
N4 H4 O3 0.91 2.04 2.862(10) 149.7 6_566
N3 H3 O6 0.91 2.15 2.989(7) 152.6 .

loop_
_geom_torsion_atom_site_label_1
_geom_torsion_atom_site_label_2
_geom_torsion_atom_site_label_3
_geom_torsion_atom_site_label_4
_geom_torsion
_geom_torsion_site_symmetry_1
_geom_torsion_site_symmetry_2
_geom_torsion_site_symmetry_3
_geom_torsion_site_symmetry_4
_geom_torsion_publ_flag
N2 Cu1 N1 C1 42.8(4) . . . . ?
N4 Cu1 N1 C1 -136.2(4) . . . . ?
N3 Cu1 N1 C1 133(5) . . . . ?
O4 Cu1 N1 C1 -45.0(4) . . . . ?
O1 Cu1 N1 C1 135.5(4) . . . . ?
N2 Cu1 N1 C10 161.4(4) . . . . ?
N4 Cu1 N1 C10 -17.7(4) . . . . ?
N3 Cu1 N1 C10 -108(6) . . . . ?
O4 Cu1 N1 C10 73.6(4) . . . . ?
O1 Cu1 N1 C10 -106.0(4) . . . . ?
N2 Cu1 N1 C11 -81.6(3) . . . . ?
N4 Cu1 N1 C11 99.3(3) . . . . ?
N3 Cu1 N1 C11 8(6) . . . . ?
O4 Cu1 N1 C11 -169.5(3) . . . . ?
O1 Cu1 N1 C11 11.0(4) . . . . ?
N4 Cu1 N2 C4 -71(12) . . . . ?
N3 Cu1 N2 C4 11.4(4) . . . . ?
N1 Cu1 N2 C4 -170.7(4) . . . . ?
O4 Cu1 N2 C4 -79.1(4) . . . . ?
O1 Cu1 N2 C4 91.1(4) . . . . ?
N4 Cu1 N2 C3 56(12) . . . . ?
N3 Cu1 N2 C3 137.8(4) . . . . ?
N1 Cu1 N2 C3 -44.3(4) . . . . ?
O4 Cu1 N2 C3 47.3(4) . . . . ?
O1 Cu1 N2 C3 -142.5(4) . . . . ?
N2 Cu1 N3 C5 16.4(4) . . . . ?
N4 Cu1 N3 C5 -164.5(4) . . . . ?
N1 Cu1 N3 C5 -74(6) . . . . ?
O4 Cu1 N3 C5 104.1(4) . . . . ?
O1 Cu1 N3 C5 -76.4(4) . . . . ?
N2 Cu1 N3 C6 146.8(5) . . . . ?
N4 Cu1 N3 C6 -34.1(5) . . . . ?
N1 Cu1 N3 C6 57(6) . . . . ?
O4 Cu1 N3 C6 -125.5(5) . . . . ?
O1 Cu1 N3 C6 54.0(5) . . . . ?
N2 Cu1 N4 C9 -110(12) . . . . ?
N3 Cu1 N4 C9 167.6(4) . . . . ?
N1 Cu1 N4 C9 -10.3(4) . . . . ?
O4 Cu1 N4 C9 -101.9(4) . . . . ?
O1 Cu1 N4 C9 87.9(4) . . . . ?
N2 Cu1 N4 C8 121(12) . . . . ?
N3 Cu1 N4 C8 39.0(5) . . . . ?
N1 Cu1 N4 C8 -139.0(4) . . . . ?
O4 Cu1 N4 C8 129.4(4) . . . . ?
O1 Cu1 N4 C8 -40.8(4) . . . . ?
C10 N1 C1 C2 -172.3(5) . . . . ?
C11 N1 C1 C2 64.6(6) . . . . ?
Cu1 N1 C1 C2 -57.5(5) . . . . ?
N1 C1 C2 C3 67.7(7) . . . . ?
C4 N2 C3 C2 -177.4(5) . . . . ?
Cu1 N2 C3 C2 59.0(6) . . . . ?
C1 C2 C3 N2 -66.3(7) . . . . ?
C3 N2 C4 C5 -166.2(5) . . . . ?
Cu1 N2 C4 C5 -37.4(6) . . . . ?
C6 N3 C5 C4 -175.1(5) . . . . ?
Cu1 N3 C5 C4 -41.0(6) . . . . ?
N2 C4 C5 N3 53.4(7) . . . . ?
C5 N3 C6 C7 176.6(6) . . . . ?
Cu1 N3 C6 C7 49.4(7) . . . . ?
N3 C6 C7 C8 -65.3(8) . . . . ?
C9 N4 C8 C7 173.1(5) . . . . ?
Cu1 N4 C8 C7 -60.6(6) . . . . ?
C6 C7 C8 N4 72.4(8) . . . . ?
C8 N4 C9 C10 167.1(5) . . . . ?
Cu1 N4 C9 C10 36.8(6) . . . . ?
N4 C9 C10 N1 -55.0(7) . . . . ?
C1 N1 C10 C9 164.5(5) . . . . ?
C11 N1 C10 C9 -71.7(6) . . . . ?
Cu1 N1 C10 C9 43.0(5) . . . . ?
C1 N1 C11 C12 61.6(6) . . . . ?
C10 N1 C11 C12 -60.8(6) . . . . ?
Cu1 N1 C11 C12 -172.8(4) . . . . ?
N1 C11 C12 C13 -91.4(6) . . . . ?
N1 C11 C12 C17 92.7(7) . . . . ?
C17 C12 C13 C14 -0.9(9) . . . . ?
C11 C12 C13 C14 -176.8(5) . . . . ?
C12 C13 C14 C15 -1.1(10) . . . . ?
C13 C14 C15 C16 1.0(12) . . . . ?
C14 C15 C16 C17 1.1(13) . . . . ?
C15 C16 C17 C12 -3.1(13) . . . . ?
C13 C12 C17 C16 3.0(10) . . . . ?
C11 C12 C17 C16 179.0(7) . . . . ?
N2 Cu1 O1 N5 32.5(9) . . . . ?
N4 Cu1 O1 N5 -147.8(9) . . . . ?
N3 Cu1 O1 N5 118.3(9) . . . . ?
N1 Cu1 O1 N5 -61.6(9) . . . . ?
O4 Cu1 O1 N5 121.2(11) . . . . ?
Cu1 O1 N5 O2 -125.6(13) . . . . ?
Cu1 O1 N5 O3 63.3(16) . . . . ?
N2 Cu1 O4 N6 122.8(6) . . . . ?
N4 Cu1 O4 N6 -57.1(6) . . . . ?
N3 Cu1 O4 N6 36.6(6) . . . . ?
N1 Cu1 O4 N6 -143.5(6) . . . . ?
O1 Cu1 O4 N6 33.7(15) . . . . ?
Cu1 O4 N6 O5 169.4(6) . . . . ?
Cu1 O4 N6 O6 -28.5(10) . . . . ?
